data_7025796
loop_
_publ_author_name
'Crowley, James D.'
'Gavey, Emma L.'

_publ_section_title
;
 Use of di-1,4-substituted-1,2,3-triazole &quot;click&quot; ligands to
 self-assemble dipalladium(II) coordinatively saturated, quadruply
 stranded helicate cages.
;
_journal_issue 17
_journal_name_full 'Dalton transactions (Cambridge, England : 2003)'
_journal_page_first 4035
_journal_page_last 4037
_journal_paper_doi 10.1039/c003683h
_journal_volume 39
_journal_year 2010
_chemical_formula_moiety 'C96 H80 N24 Pd2, C2 H3 N, 4(B F4), 0.5(H2O)'
_chemical_formula_sum 'C98 H84 B4 F16 N25 O0.5 Pd2'
_chemical_formula_weight 2179.94
_space_group_IT_number 15
_symmetry_cell_setting monoclinic
_symmetry_space_group_name_Hall '-C 2yc'
_symmetry_space_group_name_H-M 'C 1 2/c 1'
_atom_sites_solution_hydrogens geom
_atom_sites_solution_primary direct
_atom_sites_solution_secondary difmap
_audit_conform_dict_location ftp://ftp.iucr.org/pub/cif_core.dic
_audit_conform_dict_name cif_core.dic
_audit_conform_dict_version 2.4
_audit_creation_date 2010-02-26T13:55:41-00:00
_audit_creation_method 'WinGX routine CIF_UPDATE'
_cell_angle_alpha 90
_cell_angle_beta 111.738(3)
_cell_angle_gamma 90
_cell_formula_units_Z 8
_cell_length_a 30.5603(16)
_cell_length_b 30.6231(16)
_cell_length_c 22.7124(13)
_cell_measurement_reflns_used 9409
_cell_measurement_temperature 89(2)
_cell_measurement_theta_max 24.27
_cell_measurement_theta_min 2.66
_cell_volume 19743.9(19)
_computing_cell_refinement 'APEX2 and SAINT (Bruker, 2007)'
_computing_data_collection 'APEX2 (Bruker, 2007)'
_computing_data_reduction 'SAINT (Bruker, 2007)'
_computing_molecular_graphics 'ORTEP-3 (Farrugia, 1997) & Mercury (Macrae et al., 2006)'
_computing_publication_material 'SHELXTL-97 (Sheldrick, 2008) & enCIFer (Allen et al., 2004)'
_computing_structure_refinement 'SHELXL-97 (Sheldrick, 2008)'
_computing_structure_solution 'SIR97 (Altomare et al., 1999)'
_diffrn_ambient_temperature 89(2)
_diffrn_measured_fraction_theta_full 0.997
_diffrn_measured_fraction_theta_max 0.997
_diffrn_measurement_device_type 'CCD area detector'
_diffrn_measurement_method 'phi and omega scans'
_diffrn_radiation_monochromator graphite
_diffrn_radiation_type MoK\a
_diffrn_radiation_wavelength 0.71073
_diffrn_reflns_av_R_equivalents 0.052
_diffrn_reflns_av_unetI/netI 0.0303
_diffrn_reflns_limit_h_max 35
_diffrn_reflns_limit_h_min -33
_diffrn_reflns_limit_k_max 35
_diffrn_reflns_limit_k_min -35
_diffrn_reflns_limit_l_max 26
_diffrn_reflns_limit_l_min -26
_diffrn_reflns_number 136929
_diffrn_reflns_theta_full 24.31
_diffrn_reflns_theta_max 24.31
_diffrn_reflns_theta_min 0.98
_exptl_absorpt_coefficient_mu 0.456
_exptl_absorpt_correction_T_max 1.0000
_exptl_absorpt_correction_T_min 0.841732
_exptl_absorpt_correction_type multi-scan
_exptl_absorpt_process_details 'SADABS (Bruker, 2007)'
_exptl_crystal_colour yellow
_exptl_crystal_density_diffrn 1.467
_exptl_crystal_density_method 'not measured'
_exptl_crystal_description irregular
_exptl_crystal_F_000 8856
_exptl_crystal_size_max 0.56
_exptl_crystal_size_mid 0.35
_exptl_crystal_size_min 0.29
_refine_diff_density_max 1.747
_refine_diff_density_min -0.892
_refine_diff_density_rms 0.142
_refine_ls_extinction_method none
_refine_ls_goodness_of_fit_ref 1.1
_refine_ls_hydrogen_treatment constr
_refine_ls_matrix_type full
_refine_ls_number_parameters 1297
_refine_ls_number_reflns 16015
_refine_ls_number_restraints 2
_refine_ls_restrained_S_all 1.1
_refine_ls_R_factor_all 0.0653
_refine_ls_R_factor_gt 0.0557
_refine_ls_shift/su_max 0
_refine_ls_shift/su_mean 0
_refine_ls_structure_factor_coef Fsqd
_refine_ls_weighting_details 'calc w=1/[\s^2^(Fo^2^)+(0.0679P)^2^+163.7766P] where P=(Fo^2^+2Fc^2^)/3'
_refine_ls_weighting_scheme calc
_refine_ls_wR_factor_gt 0.1458
_refine_ls_wR_factor_ref 0.1558
_reflns_number_gt 14161
_reflns_number_total 16015
_reflns_threshold_expression >2\s(I)
_cod_data_source_file c003683h.txt
_cod_data_source_block jdc48
_cod_depositor_comments
;
 Removing duplicate rows from the ATOM_TYPE loop.

 Antanas Vaitkus,
 2018-08-07

The following automatic conversions were performed:

'_symmetry_cell_setting' value 'Monoclinic' changed to 'monoclinic'
according to /home/saulius/struct/CIF-dictionaries/cif_core.dic
dictionary named 'cif_core.dic' version 2.4.2 from 2011-04-26.

Automatic conversion script
Id: cif_fix_values 1891 2012-01-12 08:04:46Z andrius 

2018-05-27
Z value and formula fixed to values more according to usual
chemical conventions.                 miguel
;
_cod_original_cell_volume 19743.9(18)
_cod_original_sg_symbol_H-M C2/c
_cod_original_formula_moiety '2(C96 H80 N24 Pd2), 2(C2 H3 N), 8(B F4), H2O'
_cod_original_formula_sum 'C196 H168 B8 F32 N50 O Pd4 '
_cod_original_formula_units_Z 4
_cod_original_formula_weight 4359.89
_cod_database_code 7025796

loop_
_symmetry_equiv_pos_as_xyz
'x, y, z'
'-x, y, -z+1/2'
'x+1/2, y+1/2, z'
'-x+1/2, y+1/2, -z+1/2'
'-x, -y, -z'
'x, -y, z-1/2'
'-x+1/2, -y+1/2, -z'
'x+1/2, -y+1/2, z-1/2'

loop_
_atom_site_label
_atom_site_type_symbol
_atom_site_fract_x
_atom_site_fract_y
_atom_site_fract_z
_atom_site_U_iso_or_equiv
_atom_site_adp_type
_atom_site_occupancy
_atom_site_symmetry_multiplicity
_atom_site_calc_flag
_atom_site_refinement_flags
C1 C 0.1841(2) 0.17401(18) 0.4740(3) 0.0365(13) Uani 1 1 d .
H1 H 0.1663 0.1646 0.497 0.044 Uiso 1 1 calc R
C2 C 0.1855(2) 0.2181(2) 0.4603(3) 0.0491(17) Uani 1 1 d .
H2 H 0.1689 0.2383 0.4746 0.059 Uiso 1 1 calc R
C3 C 0.2115(3) 0.2316(2) 0.4253(3) 0.0580(19) Uani 1 1 d .
H3 H 0.2124 0.261 0.416 0.07 Uiso 1 1 calc R
C4 C 0.2359(2) 0.2023(2) 0.4044(3) 0.0522(17) Uani 1 1 d .
H4 H 0.2533 0.2117 0.3808 0.063 Uiso 1 1 calc R
C5 C 0.23489(19) 0.1585(2) 0.4182(3) 0.0403(13) Uani 1 1 d .
H5 H 0.2515 0.1385 0.4038 0.048 Uiso 1 1 calc R
C6 C 0.20912(17) 0.14409(17) 0.4535(2) 0.0300(11) Uani 1 1 d .
C7 C 0.20848(17) 0.09663(17) 0.4695(3) 0.0314(12) Uani 1 1 d .
H7A H 0.2385 0.0837 0.4739 0.038 Uiso 1 1 calc R
H7B H 0.2048 0.094 0.5099 0.038 Uiso 1 1 calc R
C8 C 0.17209(17) 0.04618(16) 0.3736(2) 0.0262(11) Uani 1 1 d .
H8 H 0.1984 0.0403 0.3637 0.031 Uiso 1 1 calc R
C9 C 0.12746(16) 0.03063(15) 0.3434(2) 0.0223(10) Uani 1 1 d .
C10 C 0.06380(17) -0.00690(15) 0.2531(2) 0.0220(10) Uani 1 1 d .
H10 H 0.0413 0.0119 0.2576 0.026 Uiso 1 1 calc R
C11 C 0.11090(17) -0.00127(15) 0.2914(2) 0.0237(10) Uani 1 1 d .
C12 C 0.14489(17) -0.02818(16) 0.2820(2) 0.0270(11) Uani 1 1 d .
H12 H 0.1766 -0.0244 0.3065 0.032 Uiso 1 1 calc R
C13 C 0.13081(19) -0.06058(16) 0.2358(2) 0.0303(12) Uani 1 1 d .
H13 H 0.1534 -0.0781 0.229 0.036 Uiso 1 1 calc R
C14 C 0.08377(19) -0.06707(16) 0.2000(2) 0.0287(11) Uani 1 1 d .
H14 H 0.0747 -0.0894 0.1702 0.034 Uiso 1 1 calc R
C15 C 0.04965(18) -0.03999(15) 0.2085(2) 0.0254(10) Uani 1 1 d .
C16 C 0.00016(18) -0.04881(14) 0.1695(2) 0.0238(10) Uani 1 1 d .
C17 C -0.02154(19) -0.08890(16) 0.1563(2) 0.0320(12) Uani 1 1 d .
H17 H -0.008 -0.1158 0.1717 0.038 Uiso 1 1 calc R
C18 C -0.1037(2) -0.11393(17) 0.0855(3) 0.0384(13) Uani 1 1 d .
H18A H -0.0892 -0.1403 0.0775 0.046 Uiso 1 1 calc R
H18B H -0.124 -0.1023 0.0448 0.046 Uiso 1 1 calc R
C19 C -0.1335(2) -0.12574(17) 0.1229(3) 0.0399(14) Uani 1 1 d .
C20 C -0.1157(2) -0.15251(18) 0.1767(3) 0.0463(15) Uani 1 1 d .
H20 H -0.0846 -0.1619 0.1914 0.056 Uiso 1 1 calc R
C21 C -0.1456(3) -0.1648(2) 0.2078(3) 0.062(2) Uani 1 1 d .
H21 H -0.1341 -0.183 0.2431 0.075 Uiso 1 1 calc R
C22 C -0.1918(3) -0.1507(3) 0.1872(4) 0.068(2) Uani 1 1 d .
H22 H -0.2112 -0.1589 0.2086 0.082 Uiso 1 1 calc R
C23 C -0.2086(3) -0.1243(3) 0.1344(4) 0.063(2) Uani 1 1 d .
H23 H -0.2397 -0.1148 0.1201 0.076 Uiso 1 1 calc R
C24 C -0.1803(2) -0.1118(2) 0.1026(3) 0.0541(17) Uani 1 1 d .
H24 H -0.1924 -0.0939 0.0671 0.065 Uiso 1 1 calc R
C25 C -0.0988(3) -0.0835(2) 0.4418(4) 0.064(2) Uani 1 1 d .
H25 H -0.0671 -0.0869 0.4671 0.077 Uiso 1 1 calc R
C26 C -0.1265(4) -0.1197(2) 0.4134(5) 0.081(3) Uani 1 1 d .
H26 H -0.1134 -0.1476 0.4209 0.097 Uiso 1 1 calc R
C27 C -0.1734(4) -0.1143(3) 0.3743(5) 0.082(3) Uani 1 1 d .
H27 H -0.1916 -0.1384 0.3546 0.098 Uiso 1 1 calc R
C28 C -0.1927(3) -0.0736(2) 0.3648(4) 0.070(2) Uani 1 1 d .
H28 H -0.2242 -0.07 0.3389 0.083 Uiso 1 1 calc R
C29 C -0.1658(2) -0.0377(2) 0.3935(4) 0.0545(19) Uani 1 1 d .
H29 H -0.1795 -0.0101 0.3868 0.065 Uiso 1 1 calc R
C30 C -0.1193(2) -0.04202(18) 0.4315(3) 0.0430(15) Uani 1 1 d .
C31 C -0.0901(2) -0.00207(19) 0.4616(3) 0.0370(13) Uani 1 1 d .
H31A H -0.1081 0.0163 0.4791 0.044 Uiso 1 1 calc R
H31B H -0.0619 -0.0114 0.4963 0.044 Uiso 1 1 calc R
C32 C -0.10201(17) 0.05245(16) 0.3726(2) 0.0256(11) Uani 1 1 d .
H32 H -0.1331 0.0605 0.3642 0.031 Uiso 1 1 calc R
C33 C -0.07333(16) 0.06751(15) 0.3425(2) 0.0221(10) Uani 1 1 d .
C34 C -0.06072(15) 0.10581(14) 0.2510(2) 0.0188(9) Uani 1 1 d .
H34 H -0.0348 0.0882 0.2562 0.023 Uiso 1 1 calc R
C35 C -0.08528(16) 0.10049(15) 0.2916(2) 0.0204(10) Uani 1 1 d .
C36 C -0.12390(17) 0.12678(17) 0.2830(2) 0.0272(11) Uani 1 1 d .
H36 H -0.1406 0.1235 0.3096 0.033 Uiso 1 1 calc R
C37 C -0.13810(18) 0.15789(17) 0.2353(2) 0.0294(11) Uani 1 1 d .
H37 H -0.1641 0.1754 0.2303 0.035 Uiso 1 1 calc R
C38 C -0.11381(17) 0.16296(16) 0.1954(2) 0.0258(10) Uani 1 1 d .
H38 H -0.1236 0.1837 0.1633 0.031 Uiso 1 1 calc R
C39 C -0.07446(15) 0.13703(14) 0.2029(2) 0.0208(10) Uani 1 1 d .
C40 C 0.04950(15) 0.14396(15) 0.3406(2) 0.0209(10) Uani 1 1 d .
C41 C 0.04011(17) 0.18298(15) 0.3640(2) 0.0237(10) Uani 1 1 d .
H41 H 0.0471 0.2109 0.3541 0.028 Uiso 1 1 calc R
C42 C 0.0018(2) 0.20126(17) 0.4431(3) 0.0364(13) Uani 1 1 d .
H42A H 0.0123 0.2308 0.4403 0.044 Uiso 1 1 calc R
H42B H 0.0159 0.1922 0.4871 0.044 Uiso 1 1 calc R
C43 C -0.0500(2) 0.20144(18) 0.4243(3) 0.0378(13) Uani 1 1 d .
C44 C -0.0718(2) 0.1713(2) 0.4510(3) 0.0428(14) Uani 1 1 d .
H44 H -0.0538 0.1506 0.4798 0.051 Uiso 1 1 calc R
C45 C -0.1205(2) 0.1724(2) 0.4345(3) 0.0476(15) Uani 1 1 d .
H45 H -0.1351 0.1521 0.4516 0.057 Uiso 1 1 calc R
C46 C -0.1472(2) 0.2041(2) 0.3918(3) 0.0468(15) Uani 1 1 d .
H46 H -0.1796 0.2054 0.3817 0.056 Uiso 1 1 calc R
C47 C -0.1269(2) 0.23202(19) 0.3660(3) 0.0435(14) Uani 1 1 d .
H47 H -0.1451 0.2525 0.3371 0.052 Uiso 1 1 calc R
C48 C -0.0761(2) 0.23093(19) 0.3827(3) 0.0449(15) Uani 1 1 d .
H48 H -0.0619 0.2508 0.3644 0.054 Uiso 1 1 calc R
C49 C 0.32966(18) 0.18356(17) 0.0113(2) 0.0322(12) Uani 1 1 d .
H49 H 0.3364 0.1607 -0.011 0.039 Uiso 1 1 calc R
C50 C 0.28773(19) 0.1835(2) 0.0219(3) 0.0382(13) Uani 1 1 d .
H50 H 0.2662 0.1608 0.0068 0.046 Uiso 1 1 calc R
C51 C 0.2784(2) 0.2178(2) 0.0553(3) 0.0471(16) Uani 1 1 d .
H51 H 0.2506 0.2181 0.0631 0.056 Uiso 1 1 calc R
C52 C 0.3106(2) 0.2516(2) 0.0771(3) 0.0479(16) Uani 1 1 d .
H52 H 0.304 0.2746 0.0992 0.057 Uiso 1 1 calc R
C53 C 0.3515(2) 0.25164(18) 0.0666(3) 0.0412(14) Uani 1 1 d .
H53 H 0.3726 0.2746 0.0814 0.049 Uiso 1 1 calc R
C54 C 0.36177(18) 0.21770(16) 0.0341(2) 0.0320(12) Uani 1 1 d .
C55 C 0.40820(19) 0.21668(18) 0.0251(3) 0.0391(14) Uani 1 1 d .
H55A H 0.4039 0.2032 -0.0153 0.047 Uiso 1 1 calc R
H55B H 0.4193 0.2463 0.0246 0.047 Uiso 1 1 calc R
C56 C 0.47963(17) 0.20655(16) 0.1274(2) 0.0292(11) Uani 1 1 d .
H56 H 0.4878 0.2355 0.1382 0.035 Uiso 1 1 calc R
C57 C 0.50184(16) 0.17020(14) 0.1602(2) 0.0226(10) Uani 1 1 d .
C58 C 0.55770(15) 0.13299(14) 0.2586(2) 0.0190(9) Uani 1 1 d .
H58 H 0.5371 0.1095 0.2516 0.023 Uiso 1 1 calc R
C59 C 0.54551(16) 0.16816(15) 0.2169(2) 0.0213(10) Uani 1 1 d .
C60 C 0.57635(17) 0.20374(16) 0.2288(2) 0.0276(11) Uani 1 1 d .
H60 H 0.5685 0.2279 0.202 0.033 Uiso 1 1 calc R
C61 C 0.61838(18) 0.20309(17) 0.2801(2) 0.0320(12) Uani 1 1 d .
H61 H 0.6388 0.2268 0.2877 0.038 Uiso 1 1 calc R
C62 C 0.63033(18) 0.16760(16) 0.3203(2) 0.0300(11) Uani 1 1 d .
H62 H 0.659 0.1674 0.3543 0.036 Uiso 1 1 calc R
C63 C 0.60003(16) 0.13210(15) 0.3106(2) 0.0211(10) Uani 1 1 d .
C64 C 0.61530(15) 0.09507(15) 0.3548(2) 0.0212(10) Uani 1 1 d .
C65 C 0.66020(16) 0.07901(16) 0.3819(2) 0.0264(11) Uani 1 1 d .
H65 H 0.6868 0.0887 0.3753 0.032 Uiso 1 1 calc R
C66 C 0.69626(18) 0.01783(17) 0.4611(3) 0.0342(12) Uani 1 1 d .
H66A H 0.6987 0.0208 0.5048 0.041 Uiso 1 1 calc R
H66B H 0.7259 0.0272 0.4588 0.041 Uiso 1 1 calc R
C67 C 0.68806(17) -0.02946(16) 0.4419(2) 0.0293(11) Uani 1 1 d .
C68 C 0.66514(18) -0.05651(19) 0.4708(3) 0.0353(12) Uani 1 1 d .
H68 H 0.6536 -0.045 0.5002 0.042 Uiso 1 1 calc R
C69 C 0.65966(19) -0.10034(18) 0.4557(3) 0.0366(13) Uani 1 1 d .
H69 H 0.6443 -0.1184 0.4748 0.044 Uiso 1 1 calc R
C70 C 0.67687(19) -0.11732(18) 0.4126(3) 0.0375(13) Uani 1 1 d .
H70 H 0.6738 -0.147 0.4035 0.045 Uiso 1 1 calc R
C71 C 0.69869(18) -0.09082(18) 0.3829(3) 0.0357(12) Uani 1 1 d .
H71 H 0.7096 -0.1024 0.353 0.043 Uiso 1 1 calc R
C72 C 0.70426(18) -0.04677(18) 0.3977(3) 0.0325(12) Uani 1 1 d .
H72 H 0.719 -0.0288 0.3777 0.039 Uiso 1 1 calc R
C73 C 0.7046(2) 0.1498(2) 0.2090(3) 0.0448(15) Uani 1 1 d .
H73 H 0.7145 0.121 0.2185 0.054 Uiso 1 1 calc R
C74 C 0.7295(2) 0.1827(3) 0.2483(3) 0.0594(19) Uani 1 1 d .
H74 H 0.7554 0.176 0.2846 0.071 Uiso 1 1 calc R
C75 C 0.7163(3) 0.2252(3) 0.2342(4) 0.067(2) Uani 1 1 d .
H75 H 0.7335 0.2474 0.2604 0.08 Uiso 1 1 calc R
C76 C 0.6769(3) 0.2351(2) 0.1802(4) 0.063(2) Uani 1 1 d .
H76 H 0.6681 0.2641 0.1702 0.075 Uiso 1 1 calc R
C77 C 0.6512(2) 0.2019(2) 0.1416(3) 0.0458(15) Uani 1 1 d .
H77 H 0.6245 0.2085 0.1063 0.055 Uiso 1 1 calc R
C78 C 0.66501(18) 0.15865(18) 0.1553(3) 0.0334(12) Uani 1 1 d .
C79 C 0.63892(17) 0.12245(17) 0.1123(2) 0.0285(11) Uani 1 1 d .
H79A H 0.618 0.135 0.0727 0.034 Uiso 1 1 calc R
H79B H 0.6614 0.1041 0.103 0.034 Uiso 1 1 calc R
C80 C 0.62538(17) 0.06147(16) 0.1793(2) 0.0248(10) Uani 1 1 d .
H80 H 0.6561 0.0513 0.1988 0.03 Uiso 1 1 calc R
C81 C 0.58555(16) 0.04534(15) 0.1863(2) 0.0212(10) Uani 1 1 d .
C82 C 0.55931(15) 0.00714(14) 0.2655(2) 0.0193(9) Uani 1 1 d .
H82 H 0.5439 0.0324 0.2699 0.023 Uiso 1 1 calc R
C83 C 0.58240(16) 0.00663(15) 0.2230(2) 0.0220(10) Uani 1 1 d .
C84 C 0.60479(18) -0.03110(16) 0.2157(2) 0.0291(11) Uani 1 1 d .
H84 H 0.6208 -0.0315 0.188 0.035 Uiso 1 1 calc R
C85 C 0.6033(2) -0.06844(16) 0.2498(3) 0.0329(12) Uani 1 1 d .
H85 H 0.6175 -0.0941 0.2439 0.039 Uiso 1 1 calc R
C86 C 0.58080(18) -0.06743(15) 0.2923(2) 0.0274(11) Uani 1 1 d .
H86 H 0.5803 -0.0924 0.3154 0.033 Uiso 1 1 calc R
C87 C 0.55874(15) -0.02947(14) 0.3015(2) 0.0198(9) Uani 1 1 d .
C88 C 0.46262(15) -0.03018(14) 0.1505(2) 0.0189(9) Uani 1 1 d .
C89 C 0.46843(17) -0.06570(14) 0.1169(2) 0.0225(10) Uani 1 1 d .
H89 H 0.4608 -0.0946 0.1216 0.027 Uiso 1 1 calc R
C90 C 0.5014(2) -0.07493(16) 0.0301(2) 0.0321(12) Uani 1 1 d .
H90A H 0.4999 -0.0558 -0.0046 0.039 Uiso 1 1 calc R
H90B H 0.4794 -0.0987 0.0127 0.039 Uiso 1 1 calc R
C91 C 0.5506(2) -0.09313(16) 0.0602(3) 0.0334(12) Uani 1 1 d .
C92 C 0.5884(2) -0.07089(19) 0.0551(3) 0.0459(16) Uani 1 1 d .
H92 H 0.5836 -0.0451 0.0319 0.055 Uiso 1 1 calc R
C93 C 0.6341(3) -0.0876(2) 0.0853(4) 0.060(2) Uani 1 1 d .
H93 H 0.6596 -0.0726 0.0821 0.072 Uiso 1 1 calc R
C94 C 0.6414(3) -0.1254(2) 0.1192(4) 0.064(2) Uani 1 1 d .
H94 H 0.6717 -0.1362 0.1393 0.076 Uiso 1 1 calc R
C95 C 0.6036(3) -0.1473(2) 0.1236(4) 0.0592(19) Uani 1 1 d .
H95 H 0.6085 -0.1731 0.1466 0.071 Uiso 1 1 calc R
C96 C 0.5588(2) -0.13160(18) 0.0943(3) 0.0440(15) Uani 1 1 d .
H96 H 0.5335 -0.147 0.0975 0.053 Uiso 1 1 calc R
C100 C -0.1721(3) 0.3034(3) 0.2165(5) 0.083(3) Uiso 1 1 d D
C101 C -0.1241(3) 0.2895(3) 0.2153(5) 0.095(3) Uiso 1 1 d D
H10A H -0.1119 0.2655 0.244 0.143 Uiso 1 1 calc R
H10B H -0.1025 0.3136 0.2281 0.143 Uiso 1 1 calc R
H10C H -0.1278 0.2807 0.1732 0.143 Uiso 1 1 calc R
N1 N 0.17003(13) 0.07196(13) 0.42075(19) 0.0257(9) Uani 1 1 d .
N2 N 0.12667(13) 0.07429(12) 0.42094(18) 0.0230(9) Uani 1 1 d .
N3 N 0.10082(13) 0.04897(12) 0.37338(17) 0.0194(8) Uani 1 1 d .
N4 N 0.03380(14) -0.01925(12) 0.36330(17) 0.0219(8) Uani 1 1 d .
N5 N 0.07415(14) -0.03928(13) 0.39570(19) 0.0262(9) Uani 1 1 d .
N6 N -0.06614(16) -0.08158(13) 0.1168(2) 0.0324(10) Uani 1 1 d .
N7 N -0.07621(14) 0.02381(14) 0.41651(19) 0.0274(9) Uani 1 1 d .
N8 N -0.03313(14) 0.01922(13) 0.41589(18) 0.0250(9) Uani 1 1 d .
N9 N -0.03139(13) 0.04579(12) 0.37054(17) 0.0188(8) Uani 1 1 d .
N10 N 0.03279(12) 0.11214(12) 0.36861(16) 0.0175(8) Uani 1 1 d .
N11 N 0.01417(13) 0.12937(12) 0.40773(18) 0.0217(8) Uani 1 1 d .
N12 N 0.01874(14) 0.17225(13) 0.4041(2) 0.0268(9) Uani 1 1 d .
N13 N 0.44367(14) 0.19183(13) 0.0767(2) 0.0305(10) Uani 1 1 d .
N14 N 0.44138(14) 0.14860(12) 0.07539(19) 0.0253(9) Uani 1 1 d .
N15 N 0.47704(12) 0.13565(12) 0.12678(18) 0.0195(8) Uani 1 1 d .
N16 N 0.41147(13) 0.07050(11) 0.12166(17) 0.0179(8) Uani 1 1 d .
N17 N 0.38549(13) 0.04065(12) 0.08117(18) 0.0217(8) Uani 1 1 d .
N18 N 0.65783(13) 0.04637(13) 0.4201(2) 0.0257(9) Uani 1 1 d .
N19 N 0.61083(13) 0.09483(13) 0.13881(19) 0.0250(9) Uani 1 1 d .
N20 N 0.56446(13) 0.10106(12) 0.11936(18) 0.0223(8) Uani 1 1 d .
N21 N 0.54919(13) 0.07080(12) 0.14855(18) 0.0196(8) Uani 1 1 d .
N22 N 0.47933(12) 0.00476(12) 0.12758(16) 0.0167(8) Uani 1 1 d .
N23 N 0.49415(14) -0.00768(12) 0.08226(18) 0.0217(8) Uani 1 1 d .
N24 N 0.48721(14) -0.05043(12) 0.07612(19) 0.0233(9) Uani 1 1 d .
N100 N -0.2066(3) 0.3155(3) 0.2208(5) 0.113(3) Uiso 1 1 d D
F1 F 0.04110(19) 0.17602(15) 0.68167(19) 0.0805(14) Uani 1 1 d .
F2 F 0.02345(15) 0.14679(11) 0.58456(16) 0.0540(10) Uani 1 1 d .
F3 F 0.04372(16) 0.21841(12) 0.60195(19) 0.0617(11) Uani 1 1 d .
F4 F -0.02589(16) 0.19412(11) 0.6053(2) 0.0727(13) Uani 1 1 d .
F5 F 0.0197(2) 0.29204(16) 0.3852(3) 0.1032(19) Uani 1 1 d .
F6 F 0.0949(3) 0.2821(2) 0.4250(4) 0.161(3) Uani 1 1 d .
F7 F 0.06410(15) 0.33917(13) 0.4607(2) 0.0682(11) Uani 1 1 d .
F8 F 0.06649(19) 0.33938(13) 0.3635(3) 0.0874(16) Uani 1 1 d .
F9 F -0.23407(14) 0.11702(15) 0.4184(2) 0.0741(13) Uani 1 1 d .
F10 F -0.24409(14) 0.04967(13) 0.3792(2) 0.0682(12) Uani 1 1 d .
F11 F -0.17042(12) 0.07168(12) 0.44679(16) 0.0488(9) Uani 1 1 d .
F12 F -0.20201(12) 0.09855(13) 0.34761(17) 0.0523(9) Uani 1 1 d .
F13 F 0.76196(11) 0.48291(11) 0.38289(16) 0.0435(8) Uani 1 1 d .
F14 F 0.83481(10) 0.51079(11) 0.40001(15) 0.0403(7) Uani 1 1 d .
F15 F 0.78545(14) 0.49720(19) 0.30097(19) 0.0822(15) Uani 1 1 d .
F16 F 0.77019(13) 0.55262(12) 0.3556(3) 0.0743(14) Uani 1 1 d .
Pd01 Pd 0.480165(12) 0.070387(11) 0.134598(16) 0.01720(11) Uani 1 1 d .
Pd02 Pd 0.033074(12) 0.046695(11) 0.365887(16) 0.01829(11) Uani 1 1 d .
B1 B 0.0217(3) 0.1841(2) 0.6179(3) 0.0412(16) Uani 1 1 d .
B2 B 0.0636(4) 0.3120(2) 0.4128(6) 0.071(3) Uani 1 1 d .
B3 B -0.2124(3) 0.0857(3) 0.3983(4) 0.0519(19) Uani 1 1 d .
B4 B 0.7878(2) 0.5104(2) 0.3596(3) 0.0383(15) Uani 1 1 d .
O100 O 0 0.2676(7) 0.25 0.239(10) Uani 1 2 d S
H100 H -0.0272 0.2539 0.2522 0.286 Uiso 1 1 d .

loop_
_atom_site_aniso_label
_atom_site_aniso_U_11
_atom_site_aniso_U_22
_atom_site_aniso_U_33
_atom_site_aniso_U_23
_atom_site_aniso_U_13
_atom_site_aniso_U_12
C1 0.039(3) 0.041(3) 0.027(3) -0.009(2) 0.008(2) 0.004(3)
C2 0.059(4) 0.037(3) 0.036(3) -0.015(3) -0.001(3) 0.011(3)
C3 0.065(5) 0.035(3) 0.049(4) 0.002(3) -0.007(4) -0.013(3)
C4 0.048(4) 0.053(4) 0.048(4) 0.002(3) 0.009(3) -0.017(3)
C5 0.028(3) 0.049(4) 0.039(3) -0.002(3) 0.006(2) 0.001(3)
C6 0.020(2) 0.039(3) 0.025(3) -0.005(2) 0.000(2) 0.000(2)
C7 0.020(2) 0.033(3) 0.031(3) -0.003(2) -0.003(2) 0.002(2)
C8 0.021(2) 0.029(3) 0.027(3) -0.001(2) 0.008(2) 0.009(2)
C9 0.019(2) 0.023(2) 0.022(2) 0.0027(19) 0.0043(19) 0.0060(19)
C10 0.027(2) 0.019(2) 0.019(2) 0.0026(19) 0.008(2) 0.0063(19)
C11 0.027(3) 0.020(2) 0.021(2) 0.0036(19) 0.007(2) 0.006(2)
C12 0.023(2) 0.032(3) 0.024(3) 0.003(2) 0.007(2) 0.007(2)
C13 0.039(3) 0.027(3) 0.030(3) 0.003(2) 0.018(2) 0.012(2)
C14 0.041(3) 0.023(2) 0.022(3) 0.002(2) 0.011(2) 0.007(2)
C15 0.031(3) 0.023(2) 0.020(2) 0.0014(19) 0.007(2) 0.003(2)
C16 0.034(3) 0.017(2) 0.019(2) 0.0032(19) 0.008(2) 0.006(2)
C17 0.043(3) 0.020(3) 0.027(3) -0.002(2) 0.007(2) 0.002(2)
C18 0.047(3) 0.025(3) 0.032(3) -0.007(2) 0.001(3) -0.010(2)
C19 0.057(4) 0.021(3) 0.036(3) -0.010(2) 0.010(3) -0.014(2)
C20 0.065(4) 0.030(3) 0.041(3) -0.011(3) 0.016(3) -0.010(3)
C21 0.116(7) 0.032(3) 0.051(4) -0.012(3) 0.046(5) -0.024(4)
C22 0.066(5) 0.072(5) 0.075(6) -0.035(5) 0.036(4) -0.033(4)
C23 0.047(4) 0.072(5) 0.069(5) -0.024(4) 0.019(4) -0.022(4)
C24 0.043(4) 0.048(4) 0.060(4) -0.020(3) 0.006(3) -0.014(3)
C25 0.106(6) 0.052(4) 0.059(5) 0.021(4) 0.060(5) 0.025(4)
C26 0.159(10) 0.027(4) 0.107(7) 0.016(4) 0.108(8) 0.010(5)
C27 0.124(8) 0.049(5) 0.124(8) -0.016(5) 0.104(7) -0.029(5)
C28 0.077(5) 0.057(5) 0.110(7) -0.027(4) 0.076(5) -0.026(4)
C29 0.051(4) 0.042(3) 0.097(6) -0.006(3) 0.058(4) -0.009(3)
C30 0.067(4) 0.034(3) 0.051(4) 0.014(3) 0.048(3) 0.005(3)
C31 0.040(3) 0.051(3) 0.027(3) 0.017(3) 0.021(2) 0.014(3)
C32 0.021(2) 0.033(3) 0.024(3) 0.006(2) 0.009(2) 0.002(2)
C33 0.019(2) 0.027(2) 0.019(2) -0.0018(19) 0.0050(19) -0.0002(19)
C34 0.012(2) 0.021(2) 0.020(2) 0.0000(18) 0.0023(18) 0.0009(17)
C35 0.019(2) 0.022(2) 0.018(2) -0.0038(18) 0.0033(19) -0.0053(18)
C36 0.023(2) 0.037(3) 0.025(3) 0.003(2) 0.012(2) 0.004(2)
C37 0.028(3) 0.032(3) 0.031(3) 0.002(2) 0.015(2) 0.010(2)
C38 0.027(3) 0.025(2) 0.023(3) 0.002(2) 0.007(2) 0.002(2)
C39 0.020(2) 0.017(2) 0.023(2) -0.0007(19) 0.0049(19) -0.0015(18)
C40 0.018(2) 0.021(2) 0.019(2) 0.0001(19) 0.0022(19) -0.0008(18)
C41 0.029(3) 0.015(2) 0.029(3) -0.0019(19) 0.013(2) -0.0014(19)
C42 0.044(3) 0.026(3) 0.050(4) -0.011(2) 0.030(3) -0.001(2)
C43 0.042(3) 0.031(3) 0.044(3) -0.011(3) 0.019(3) -0.001(2)
C44 0.043(3) 0.046(3) 0.040(3) 0.002(3) 0.016(3) -0.001(3)
C45 0.048(4) 0.052(4) 0.045(4) 0.000(3) 0.019(3) -0.003(3)
C46 0.037(3) 0.054(4) 0.045(4) -0.017(3) 0.010(3) 0.000(3)
C47 0.053(4) 0.037(3) 0.042(3) 0.003(3) 0.019(3) 0.012(3)
C48 0.060(4) 0.035(3) 0.037(3) 0.005(3) 0.014(3) -0.013(3)
C49 0.030(3) 0.028(3) 0.029(3) 0.000(2) 0.000(2) 0.002(2)
C50 0.028(3) 0.049(3) 0.028(3) 0.002(3) 0.000(2) -0.001(2)
C51 0.037(3) 0.070(4) 0.029(3) 0.017(3) 0.006(3) 0.030(3)
C52 0.066(4) 0.037(3) 0.026(3) 0.002(2) -0.001(3) 0.022(3)
C53 0.045(3) 0.029(3) 0.033(3) 0.004(2) -0.005(3) 0.008(2)
C54 0.031(3) 0.024(3) 0.027(3) 0.007(2) -0.006(2) 0.005(2)
C55 0.033(3) 0.028(3) 0.041(3) 0.018(2) -0.005(2) -0.001(2)
C56 0.027(3) 0.017(2) 0.037(3) 0.003(2) 0.004(2) -0.005(2)
C57 0.021(2) 0.017(2) 0.026(3) 0.0017(19) 0.005(2) -0.0035(18)
C58 0.018(2) 0.013(2) 0.027(3) -0.0040(18) 0.0093(19) -0.0032(17)
C59 0.020(2) 0.020(2) 0.023(2) -0.0022(19) 0.0059(19) 0.0008(18)
C60 0.032(3) 0.020(2) 0.027(3) 0.000(2) 0.007(2) -0.006(2)
C61 0.033(3) 0.030(3) 0.031(3) -0.003(2) 0.008(2) -0.017(2)
C62 0.025(3) 0.032(3) 0.027(3) -0.003(2) 0.003(2) -0.007(2)
C63 0.020(2) 0.021(2) 0.022(2) -0.0032(19) 0.0075(19) -0.0011(19)
C64 0.016(2) 0.022(2) 0.022(2) -0.0083(19) 0.0026(19) -0.0023(18)
C65 0.017(2) 0.026(3) 0.034(3) 0.000(2) 0.006(2) 0.0005(19)
C66 0.022(3) 0.031(3) 0.038(3) 0.003(2) -0.001(2) 0.012(2)
C67 0.020(2) 0.027(3) 0.034(3) 0.005(2) 0.002(2) 0.008(2)
C68 0.027(3) 0.044(3) 0.031(3) 0.001(2) 0.007(2) 0.006(2)
C69 0.036(3) 0.039(3) 0.035(3) 0.008(2) 0.013(2) 0.001(2)
C70 0.033(3) 0.032(3) 0.042(3) -0.001(2) 0.008(3) 0.003(2)
C71 0.028(3) 0.040(3) 0.041(3) -0.005(3) 0.015(2) 0.004(2)
C72 0.022(3) 0.038(3) 0.034(3) 0.007(2) 0.006(2) 0.003(2)
C73 0.029(3) 0.057(4) 0.046(4) -0.004(3) 0.010(3) -0.008(3)
C74 0.041(4) 0.085(6) 0.053(4) -0.019(4) 0.017(3) -0.027(4)
C75 0.066(5) 0.073(5) 0.073(5) -0.027(4) 0.039(4) -0.036(4)
C76 0.087(6) 0.037(4) 0.088(6) -0.010(4) 0.059(5) -0.019(4)
C77 0.048(4) 0.043(3) 0.052(4) 0.003(3) 0.026(3) -0.006(3)
C78 0.030(3) 0.038(3) 0.038(3) -0.001(2) 0.019(2) -0.007(2)
C79 0.022(2) 0.036(3) 0.030(3) 0.005(2) 0.013(2) -0.004(2)
C80 0.020(2) 0.032(3) 0.024(3) 0.002(2) 0.010(2) 0.003(2)
C81 0.020(2) 0.022(2) 0.020(2) -0.0013(19) 0.0059(19) 0.0031(18)
C82 0.016(2) 0.018(2) 0.022(2) -0.0013(18) 0.0049(19) 0.0000(17)
C83 0.019(2) 0.026(2) 0.018(2) 0.0004(19) 0.0038(19) 0.0001(19)
C84 0.032(3) 0.030(3) 0.030(3) 0.004(2) 0.017(2) 0.009(2)
C85 0.043(3) 0.022(3) 0.039(3) 0.002(2) 0.022(3) 0.012(2)
C86 0.033(3) 0.020(2) 0.030(3) 0.003(2) 0.012(2) 0.004(2)
C87 0.015(2) 0.020(2) 0.020(2) -0.0016(18) 0.0017(18) 0.0005(18)
C88 0.018(2) 0.018(2) 0.017(2) 0.0007(18) 0.0022(18) -0.0021(18)
C89 0.031(3) 0.013(2) 0.026(3) -0.0005(19) 0.013(2) -0.0042(19)
C90 0.057(4) 0.024(3) 0.025(3) -0.005(2) 0.027(3) -0.003(2)
C91 0.047(3) 0.026(3) 0.040(3) -0.010(2) 0.031(3) -0.004(2)
C92 0.072(4) 0.029(3) 0.057(4) -0.008(3) 0.047(4) -0.003(3)
C93 0.059(4) 0.047(4) 0.095(6) -0.022(4) 0.054(4) -0.008(3)
C94 0.055(4) 0.053(4) 0.095(6) -0.009(4) 0.041(4) 0.013(3)
C95 0.063(5) 0.043(4) 0.082(5) 0.006(3) 0.039(4) 0.017(3)
C96 0.054(4) 0.031(3) 0.064(4) 0.001(3) 0.041(3) 0.004(3)
N1 0.018(2) 0.026(2) 0.026(2) -0.0017(17) 0.0006(17) 0.0041(16)
N2 0.019(2) 0.024(2) 0.020(2) 0.0009(16) 0.0005(16) 0.0038(16)
N3 0.021(2) 0.0177(19) 0.017(2) 0.0010(15) 0.0031(16) 0.0032(15)
N4 0.028(2) 0.020(2) 0.018(2) 0.0001(16) 0.0075(17) 0.0017(16)
N5 0.030(2) 0.023(2) 0.022(2) 0.0048(17) 0.0049(18) 0.0076(17)
N6 0.045(3) 0.020(2) 0.025(2) -0.0016(17) 0.005(2) -0.0052(19)
N7 0.029(2) 0.032(2) 0.024(2) 0.0056(18) 0.0141(18) 0.0024(18)
N8 0.024(2) 0.029(2) 0.021(2) 0.0014(17) 0.0071(17) 0.0000(17)
N9 0.021(2) 0.0177(19) 0.017(2) -0.0014(15) 0.0070(16) -0.0006(15)
N10 0.0120(18) 0.024(2) 0.0137(19) -0.0022(15) 0.0020(15) -0.0004(15)
N11 0.021(2) 0.022(2) 0.023(2) -0.0047(16) 0.0087(17) 0.0004(16)
N12 0.030(2) 0.023(2) 0.032(2) -0.0073(18) 0.0157(19) -0.0013(17)
N13 0.024(2) 0.025(2) 0.035(2) 0.0128(18) 0.0005(19) -0.0019(17)
N14 0.022(2) 0.021(2) 0.027(2) 0.0075(17) 0.0033(18) -0.0016(16)
N15 0.0155(18) 0.0187(19) 0.022(2) 0.0035(16) 0.0048(16) -0.0010(15)
N16 0.0170(19) 0.0160(18) 0.018(2) 0.0017(15) 0.0040(16) -0.0027(15)
N17 0.018(2) 0.021(2) 0.022(2) 0.0015(16) 0.0025(16) -0.0029(16)
N18 0.018(2) 0.023(2) 0.030(2) -0.0026(17) 0.0009(17) 0.0032(16)
N19 0.021(2) 0.031(2) 0.025(2) -0.0001(18) 0.0110(17) -0.0040(17)
N20 0.022(2) 0.022(2) 0.022(2) -0.0018(16) 0.0071(17) -0.0061(16)
N21 0.022(2) 0.0177(19) 0.020(2) -0.0026(15) 0.0083(16) -0.0028(15)
N22 0.0155(18) 0.0204(19) 0.0134(19) 0.0005(15) 0.0046(15) 0.0000(15)
N23 0.026(2) 0.020(2) 0.019(2) 0.0007(16) 0.0085(17) -0.0001(16)
N24 0.030(2) 0.019(2) 0.024(2) -0.0039(16) 0.0136(18) -0.0020(16)
F1 0.130(4) 0.066(3) 0.042(2) -0.009(2) 0.028(3) -0.023(3)
F2 0.091(3) 0.0333(18) 0.043(2) 0.0008(15) 0.032(2) 0.0200(18)
F3 0.092(3) 0.045(2) 0.067(3) -0.0025(19) 0.052(2) 0.000(2)
F4 0.074(3) 0.031(2) 0.112(4) -0.014(2) 0.034(3) -0.0003(18)
F5 0.136(5) 0.068(3) 0.145(5) -0.023(3) 0.098(4) -0.049(3)
F6 0.187(7) 0.119(5) 0.180(7) 0.013(5) 0.070(6) 0.108(5)
F7 0.076(3) 0.055(2) 0.084(3) -0.002(2) 0.042(2) 0.009(2)
F8 0.122(4) 0.041(2) 0.133(4) -0.001(2) 0.086(4) -0.009(2)
F9 0.046(2) 0.089(3) 0.092(3) -0.038(3) 0.031(2) 0.002(2)
F10 0.050(2) 0.062(3) 0.099(3) -0.010(2) 0.035(2) -0.0158(19)
F11 0.047(2) 0.058(2) 0.0379(19) 0.0014(16) 0.0119(16) 0.0041(17)
F12 0.0369(19) 0.073(3) 0.049(2) 0.0117(18) 0.0174(16) 0.0018(17)
F13 0.0332(17) 0.0441(19) 0.054(2) 0.0106(16) 0.0166(15) -0.0004(14)
F14 0.0288(16) 0.0477(19) 0.0436(19) -0.0005(15) 0.0124(14) 0.0024(14)
F15 0.050(2) 0.156(5) 0.041(2) -0.017(3) 0.0176(19) -0.018(3)
F16 0.042(2) 0.045(2) 0.143(4) 0.030(2) 0.043(3) 0.0149(17)
Pd01 0.01687(19) 0.01490(18) 0.01805(19) 0.00007(13) 0.00439(14) -0.00248(13)
Pd02 0.01871(19) 0.01640(19) 0.01790(19) -0.00032(13) 0.00461(14) 0.00128(13)
B1 0.049(4) 0.035(4) 0.041(4) -0.007(3) 0.018(3) 0.008(3)
B2 0.093(7) 0.019(3) 0.134(9) 0.001(4) 0.081(7) 0.006(4)
B3 0.043(4) 0.055(5) 0.063(5) 0.007(4) 0.027(4) 0.005(3)
B4 0.025(3) 0.046(4) 0.043(4) 0.006(3) 0.013(3) 0.002(3)
O100 0.34(3) 0.27(2) 0.061(8) 0 0.025(11) 0

loop_
_atom_type_symbol
_atom_type_description
_atom_type_scat_dispersion_real
_atom_type_scat_dispersion_imag
_atom_type_scat_source
C C 0.0033 0.0016 'International Tables Vol C Tables 4.2.6.8 and 6.1.1.4'
H H 0 0 'International Tables Vol C Tables 4.2.6.8 and 6.1.1.4'
N N 0.0061 0.0033 'International Tables Vol C Tables 4.2.6.8 and 6.1.1.4'
F F 0.0171 0.0103 'International Tables Vol C Tables 4.2.6.8 and 6.1.1.4'
Pd Pd -0.9988 1.0072 'International Tables Vol C Tables 4.2.6.8 and 6.1.1.4'
B B 0.0013 0.0007 'International Tables Vol C Tables 4.2.6.8 and 6.1.1.4'
O O 0.0106 0.006 'International Tables Vol C Tables 4.2.6.8 and 6.1.1.4'

loop_
_geom_angle_atom_site_label_1
_geom_angle_atom_site_label_2
_geom_angle_atom_site_label_3
_geom_angle
_geom_angle_site_symmetry_1
_geom_angle_site_symmetry_3
C6 C1 C2 120.4(6) . .
C6 C1 H1 119.8 . .
C2 C1 H1 119.8 . .
C3 C2 C1 119.4(6) . .
C3 C2 H2 120.3 . .
C1 C2 H2 120.3 . .
C4 C3 C2 120.8(6) . .
C4 C3 H3 119.6 . .
C2 C3 H3 119.6 . .
C3 C4 C5 119.9(6) . .
C3 C4 H4 120.1 . .
C5 C4 H4 120.1 . .
C4 C5 C6 120.4(6) . .
C4 C5 H5 119.8 . .
C6 C5 H5 119.8 . .
C1 C6 C5 119.2(5) . .
C1 C6 C7 120.3(5) . .
C5 C6 C7 120.5(5) . .
N1 C7 C6 113.0(4) . .
N1 C7 H7A 109 . .
C6 C7 H7A 109 . .
N1 C7 H7B 109 . .
C6 C7 H7B 109 . .
H7A C7 H7B 107.8 . .
N1 C8 C9 105.7(4) . .
N1 C8 H8 127.2 . .
C9 C8 H8 127.2 . .
N3 C9 C8 106.1(4) . .
N3 C9 C11 125.8(4) . .
C8 C9 C11 128.1(4) . .
C15 C10 C11 121.3(4) . .
C15 C10 H10 119.4 . .
C11 C10 H10 119.4 . .
C10 C11 C12 119.1(4) . .
C10 C11 C9 123.6(4) . .
C12 C11 C9 117.3(4) . .
C13 C12 C11 119.6(5) . .
C13 C12 H12 120.2 . .
C11 C12 H12 120.2 . .
C14 C13 C12 120.7(5) . .
C14 C13 H13 119.6 . .
C12 C13 H13 119.6 . .
C13 C14 C15 120.0(5) . .
C13 C14 H14 120 . .
C15 C14 H14 120 . .
C10 C15 C14 119.2(5) . .
C10 C15 C16 123.3(4) . .
C14 C15 C16 117.4(4) . .
N4 C16 C17 105.3(4) 2 .
N4 C16 C15 127.6(4) 2 .
C17 C16 C15 127.0(4) . .
N6 C17 C16 106.5(4) . .
N6 C17 H17 126.7 . .
C16 C17 H17 126.7 . .
N6 C18 C19 114.3(4) . .
N6 C18 H18A 108.7 . .
C19 C18 H18A 108.7 . .
N6 C18 H18B 108.7 . .
C19 C18 H18B 108.7 . .
H18A C18 H18B 107.6 . .
C24 C19 C20 119.1(6) . .
C24 C19 C18 120.0(6) . .
C20 C19 C18 120.8(6) . .
C21 C20 C19 118.9(7) . .
C21 C20 H20 120.6 . .
C19 C20 H20 120.6 . .
C22 C21 C20 121.5(7) . .
C22 C21 H21 119.3 . .
C20 C21 H21 119.3 . .
C21 C22 C23 118.8(7) . .
C21 C22 H22 120.6 . .
C23 C22 H22 120.6 . .
C24 C23 C22 121.2(7) . .
C24 C23 H23 119.4 . .
C22 C23 H23 119.4 . .
C23 C24 C19 120.5(7) . .
C23 C24 H24 119.7 . .
C19 C24 H24 119.7 . .
C30 C25 C26 119.1(8) . .
C30 C25 H25 120.5 . .
C26 C25 H25 120.5 . .
C27 C26 C25 120.3(7) . .
C27 C26 H26 119.8 . .
C25 C26 H26 119.8 . .
C28 C27 C26 119.5(8) . .
C28 C27 H27 120.2 . .
C26 C27 H27 120.2 . .
C27 C28 C29 120.5(9) . .
C27 C28 H28 119.7 . .
C29 C28 H28 119.7 . .
C30 C29 C28 121.1(7) . .
C30 C29 H29 119.5 . .
C28 C29 H29 119.5 . .
C29 C30 C25 119.4(7) . .
C29 C30 C31 120.3(5) . .
C25 C30 C31 120.2(7) . .
N7 C31 C30 113.1(4) . .
N7 C31 H31A 109 . .
C30 C31 H31A 109 . .
N7 C31 H31B 109 . .
C30 C31 H31B 109 . .
H31A C31 H31B 107.8 . .
N7 C32 C33 106.3(4) . .
N7 C32 H32 126.8 . .
C33 C32 H32 126.8 . .
N9 C33 C32 105.3(4) . .
N9 C33 C35 127.7(4) . .
C32 C33 C35 126.9(4) . .
C39 C34 C35 121.2(4) . .
C39 C34 H34 119.4 . .
C35 C34 H34 119.4 . .
C36 C35 C34 118.5(4) . .
C36 C35 C33 117.4(4) . .
C34 C35 C33 124.0(4) . .
C35 C36 C37 121.1(4) . .
C35 C36 H36 119.5 . .
C37 C36 H36 119.5 . .
C38 C37 C36 120.2(5) . .
C38 C37 H37 119.9 . .
C36 C37 H37 119.9 . .
C37 C38 C39 120.4(4) . .
C37 C38 H38 119.8 . .
C39 C38 H38 119.8 . .
C34 C39 C38 118.7(4) . .
C34 C39 C40 123.0(4) . 2
C38 C39 C40 118.3(4) . 2
N10 C40 C41 105.8(4) . .
N10 C40 C39 126.0(4) . 2
C41 C40 C39 128.1(4) . 2
N12 C41 C40 105.8(4) . .
N12 C41 H41 127.1 . .
C40 C41 H41 127.1 . .
N12 C42 C43 113.8(5) . .
N12 C42 H42A 108.8 . .
C43 C42 H42A 108.8 . .
N12 C42 H42B 108.8 . .
C43 C42 H42B 108.8 . .
H42A C42 H42B 107.7 . .
C48 C43 C44 119.6(6) . .
C48 C43 C42 120.2(5) . .
C44 C43 C42 120.1(5) . .
C45 C44 C43 120.0(6) . .
C45 C44 H44 120 . .
C43 C44 H44 120 . .
C44 C45 C46 119.6(6) . .
C44 C45 H45 120.2 . .
C46 C45 H45 120.2 . .
C47 C46 C45 120.6(6) . .
C47 C46 H46 119.7 . .
C45 C46 H46 119.7 . .
C46 C47 C48 120.2(6) . .
C46 C47 H47 119.9 . .
C48 C47 H47 119.9 . .
C43 C48 C47 120.0(5) . .
C43 C48 H48 120 . .
C47 C48 H48 120 . .
C50 C49 C54 120.3(5) . .
C50 C49 H49 119.9 . .
C54 C49 H49 119.9 . .
C51 C50 C49 118.9(6) . .
C51 C50 H50 120.5 . .
C49 C50 H50 120.5 . .
C50 C51 C52 120.0(6) . .
C50 C51 H51 120 . .
C52 C51 H51 120 . .
C53 C52 C51 121.0(6) . .
C53 C52 H52 119.5 . .
C51 C52 H52 119.5 . .
C52 C53 C54 120.1(6) . .
C52 C53 H53 119.9 . .
C54 C53 H53 119.9 . .
C53 C54 C49 119.7(5) . .
C53 C54 C55 120.1(5) . .
C49 C54 C55 120.2(5) . .
N13 C55 C54 110.8(4) . .
N13 C55 H55A 109.5 . .
C54 C55 H55A 109.5 . .
N13 C55 H55B 109.5 . .
C54 C55 H55B 109.5 . .
H55A C55 H55B 108.1 . .
N13 C56 C57 106.1(4) . .
N13 C56 H56 127 . .
C57 C56 H56 127 . .
N15 C57 C56 105.6(4) . .
N15 C57 C59 126.4(4) . .
C56 C57 C59 127.9(4) . .
C59 C58 C63 121.6(4) . .
C59 C58 H58 119.2 . .
C63 C58 H58 119.2 . .
C58 C59 C60 118.7(4) . .
C58 C59 C57 123.8(4) . .
C60 C59 C57 117.6(4) . .
C61 C60 C59 120.1(5) . .
C61 C60 H60 119.9 . .
C59 C60 H60 119.9 . .
C62 C61 C60 120.5(5) . .
C62 C61 H61 119.8 . .
C60 C61 H61 119.8 . .
C61 C62 C63 120.9(5) . .
C61 C62 H62 119.6 . .
C63 C62 H62 119.6 . .
C62 C63 C58 118.3(4) . .
C62 C63 C64 118.0(4) . .
C58 C63 C64 123.6(4) . .
N16 C64 C65 105.8(4) 2_655 .
N16 C64 C63 127.6(4) 2_655 .
C65 C64 C63 126.5(4) . .
N18 C65 C64 105.8(4) . .
N18 C65 H65 127.1 . .
C64 C65 H65 127.1 . .
N18 C66 C67 112.1(4) . .
N18 C66 H66A 109.2 . .
C67 C66 H66A 109.2 . .
N18 C66 H66B 109.2 . .
C67 C66 H66B 109.2 . .
H66A C66 H66B 107.9 . .
C72 C67 C68 119.5(5) . .
C72 C67 C66 120.9(5) . .
C68 C67 C66 119.5(5) . .
C69 C68 C67 119.8(5) . .
C69 C68 H68 120.1 . .
C67 C68 H68 120.1 . .
C70 C69 C68 120.1(5) . .
C70 C69 H69 119.9 . .
C68 C69 H69 119.9 . .
C69 C70 C71 120.6(5) . .
C69 C70 H70 119.7 . .
C71 C70 H70 119.7 . .
C70 C71 C72 119.6(5) . .
C70 C71 H71 120.2 . .
C72 C71 H71 120.2 . .
C67 C72 C71 120.4(5) . .
C67 C72 H72 119.8 . .
C71 C72 H72 119.8 . .
C74 C73 C78 121.3(7) . .
C74 C73 H73 119.4 . .
C78 C73 H73 119.4 . .
C75 C74 C73 120.1(7) . .
C75 C74 H74 119.9 . .
C73 C74 H74 119.9 . .
C74 C75 C76 119.9(7) . .
C74 C75 H75 120 . .
C76 C75 H75 120 . .
C77 C76 C75 119.9(7) . .
C77 C76 H76 120.1 . .
C75 C76 H76 120.1 . .
C76 C77 C78 120.3(7) . .
C76 C77 H77 119.8 . .
C78 C77 H77 119.8 . .
C77 C78 C73 118.5(6) . .
C77 C78 C79 121.0(5) . .
C73 C78 C79 120.5(5) . .
N19 C79 C78 114.0(4) . .
N19 C79 H79A 108.7 . .
C78 C79 H79A 108.7 . .
N19 C79 H79B 108.7 . .
C78 C79 H79B 108.7 . .
H79A C79 H79B 107.6 . .
N19 C80 C81 105.7(4) . .
N19 C80 H80 127.1 . .
C81 C80 H80 127.1 . .
N21 C81 C80 105.7(4) . .
N21 C81 C83 127.2(4) . .
C80 C81 C83 126.9(4) . .
C83 C82 C87 121.2(4) . .
C83 C82 H82 119.4 . .
C87 C82 H82 119.4 . .
C84 C83 C82 119.6(4) . .
C84 C83 C81 117.7(4) . .
C82 C83 C81 122.7(4) . .
C83 C84 C85 119.9(5) . .
C83 C84 H84 120 . .
C85 C84 H84 120 . .
C86 C85 C84 120.0(5) . .
C86 C85 H85 120 . .
C84 C85 H85 120 . .
C85 C86 C87 121.1(4) . .
C85 C86 H86 119.5 . .
C87 C86 H86 119.5 . .
C82 C87 C86 118.1(4) . .
C82 C87 C88 123.8(4) . 2_655
C86 C87 C88 118.1(4) . 2_655
N22 C88 C89 105.3(4) . .
N22 C88 C87 127.2(4) . 2_655
C89 C88 C87 127.5(4) . 2_655
N24 C89 C88 106.5(4) . .
N24 C89 H89 126.8 . .
C88 C89 H89 126.8 . .
N24 C90 C91 111.7(4) . .
N24 C90 H90A 109.3 . .
C91 C90 H90A 109.3 . .
N24 C90 H90B 109.3 . .
C91 C90 H90B 109.3 . .
H90A C90 H90B 107.9 . .
C92 C91 C96 119.0(6) . .
C92 C91 C90 120.2(5) . .
C96 C91 C90 120.7(5) . .
C91 C92 C93 119.4(6) . .
C91 C92 H92 120.3 . .
C93 C92 H92 120.3 . .
C94 C93 C92 120.7(6) . .
C94 C93 H93 119.7 . .
C92 C93 H93 119.7 . .
C93 C94 C95 119.4(7) . .
C93 C94 H94 120.3 . .
C95 C94 H94 120.3 . .
C94 C95 C96 120.8(7) . .
C94 C95 H95 119.6 . .
C96 C95 H95 119.6 . .
C95 C96 C91 120.7(6) . .
C95 C96 H96 119.6 . .
C91 C96 H96 119.6 . .
N100 C100 C101 175.7(11) . .
C100 C101 H10A 109.5 . .
C100 C101 H10B 109.5 . .
H10A C101 H10B 109.5 . .
C100 C101 H10C 109.5 . .
H10A C101 H10C 109.5 . .
H10B C101 H10C 109.5 . .
N2 N1 C8 111.9(4) . .
N2 N1 C7 119.0(4) . .
C8 N1 C7 129.1(4) . .
N3 N2 N1 105.1(4) . .
N2 N3 C9 111.2(4) . .
N2 N3 Pd02 111.9(3) . .
C9 N3 Pd02 136.9(3) . .
N5 N4 C16 110.9(4) . 2
N5 N4 Pd02 117.6(3) . .
C16 N4 Pd02 131.4(3) 2 .
N6 N5 N4 105.7(4) 2 .
N5 N6 C17 111.5(4) 2 .
N5 N6 C18 120.0(4) 2 .
C17 N6 C18 128.5(4) . .
N8 N7 C32 111.9(4) . .
N8 N7 C31 119.4(4) . .
C32 N7 C31 128.7(4) . .
N9 N8 N7 105.5(4) . .
N8 N9 C33 110.9(4) . .
N8 N9 Pd02 111.7(3) . .
C33 N9 Pd02 137.1(3) . .
N11 N10 C40 110.8(4) . .
N11 N10 Pd02 115.2(3) . .
C40 N10 Pd02 133.9(3) . .
N12 N11 N10 105.7(4) . .
N11 N12 C41 111.9(4) . .
N11 N12 C42 119.3(4) . .
C41 N12 C42 128.8(4) . .
N14 N13 C56 112.0(4) . .
N14 N13 C55 118.7(4) . .
C56 N13 C55 129.4(4) . .
N13 N14 N15 105.0(4) . .
N14 N15 C57 111.4(4) . .
N14 N15 Pd01 111.8(3) . .
C57 N15 Pd01 136.8(3) . .
N17 N16 C64 111.1(4) . 2_655
N17 N16 Pd01 115.1(3) . .
C64 N16 Pd01 133.8(3) 2_655 .
N18 N17 N16 105.1(4) 2_655 .
N17 N18 C65 112.1(4) 2_655 .
N17 N18 C66 119.2(4) 2_655 .
C65 N18 C66 128.6(4) . .
N20 N19 C80 112.3(4) . .
N20 N19 C79 119.2(4) . .
C80 N19 C79 128.4(4) . .
N21 N20 N19 105.3(4) . .
N20 N21 C81 111.0(4) . .
N20 N21 Pd01 118.0(3) . .
C81 N21 Pd01 130.9(3) . .
N23 N22 C88 110.7(4) . .
N23 N22 Pd01 110.5(3) . .
C88 N22 Pd01 138.1(3) . .
N24 N23 N22 106.2(3) . .
N23 N24 C89 111.4(4) . .
N23 N24 C90 119.9(4) . .
C89 N24 C90 128.7(4) . .
N15 Pd01 N16 88.42(14) . .
N15 Pd01 N21 91.17(14) . .
N16 Pd01 N21 179.25(16) . .
N15 Pd01 N22 171.06(15) . .
N16 Pd01 N22 90.47(14) . .
N21 Pd01 N22 90.03(14) . .
N10 Pd02 N9 89.81(14) . .
N10 Pd02 N3 88.79(14) . .
N9 Pd02 N3 172.60(15) . .
N10 Pd02 N4 179.64(15) . .
N9 Pd02 N4 90.53(15) . .
N3 Pd02 N4 90.86(15) . .
F3 B1 F1 110.9(6) . .
F3 B1 F2 111.7(5) . .
F1 B1 F2 109.9(5) . .
F3 B1 F4 110.5(5) . .
F1 B1 F4 105.3(6) . .
F2 B1 F4 108.4(5) . .
F6 B2 F7 118.5(10) . .
F6 B2 F5 107.5(7) . .
F7 B2 F5 110.5(6) . .
F6 B2 F8 109.4(7) . .
F7 B2 F8 106.4(5) . .
F5 B2 F8 103.5(8) . .
F9 B3 F12 112.5(6) . .
F9 B3 F11 111.9(7) . .
F12 B3 F11 108.6(5) . .
F9 B3 F10 107.0(6) . .
F12 B3 F10 108.1(6) . .
F11 B3 F10 108.6(6) . .
F15 B4 F13 111.2(5) . .
F15 B4 F14 108.4(5) . .
F13 B4 F14 110.4(5) . .
F15 B4 F16 109.4(6) . .
F13 B4 F16 109.1(5) . .
F14 B4 F16 108.4(5) . .

loop_
_geom_bond_atom_site_label_1
_geom_bond_atom_site_label_2
_geom_bond_distance
_geom_bond_site_symmetry_2
C1 C6 1.379(7) .
C1 C2 1.388(9) .
C1 H1 0.93 .
C2 C3 1.379(10) .
C2 H2 0.93 .
C3 C4 1.362(10) .
C3 H3 0.93 .
C4 C5 1.381(9) .
C4 H4 0.93 .
C5 C6 1.388(8) .
C5 H5 0.93 .
C6 C7 1.499(7) .
C7 N1 1.487(6) .
C7 H7A 0.97 .
C7 H7B 0.97 .
C8 N1 1.351(6) .
C8 C9 1.365(7) .
C8 H8 0.93 .
C9 N3 1.361(6) .
C9 C11 1.471(7) .
C10 C15 1.384(7) .
C10 C11 1.389(7) .
C10 H10 0.93 .
C11 C12 1.403(7) .
C12 C13 1.391(7) .
C12 H12 0.93 .
C13 C14 1.379(8) .
C13 H13 0.93 .
C14 C15 1.401(7) .
C14 H14 0.93 .
C15 C16 1.467(7) .
C16 N4 1.371(6) 2
C16 C17 1.375(7) .
C17 N6 1.344(7) .
C17 H17 0.93 .
C18 N6 1.483(6) .
C18 C19 1.503(8) .
C18 H18A 0.97 .
C18 H18B 0.97 .
C19 C24 1.397(9) .
C19 C20 1.402(8) .
C20 C21 1.397(10) .
C20 H20 0.93 .
C21 C22 1.383(11) .
C21 H21 0.93 .
C22 C23 1.378(11) .
C22 H22 0.93 .
C23 C24 1.372(10) .
C23 H23 0.93 .
C24 H24 0.93 .
C25 C30 1.396(9) .
C25 C26 1.401(12) .
C25 H25 0.93 .
C26 C27 1.390(13) .
C26 H26 0.93 .
C27 C28 1.361(12) .
C27 H27 0.93 .
C28 C29 1.385(10) .
C28 H28 0.93 .
C29 C30 1.368(10) .
C29 H29 0.93 .
C30 C31 1.519(9) .
C31 N7 1.475(6) .
C31 H31A 0.97 .
C31 H31B 0.97 .
C32 N7 1.343(6) .
C32 C33 1.375(7) .
C32 H32 0.93 .
C33 N9 1.373(6) .
C33 C35 1.475(7) .
C34 C39 1.395(6) .
C34 C35 1.398(6) .
C34 H34 0.93 .
C35 C36 1.381(7) .
C36 C37 1.385(7) .
C36 H36 0.93 .
C37 C38 1.377(7) .
C37 H37 0.93 .
C38 C39 1.398(7) .
C38 H38 0.93 .
C39 C40 1.469(7) 2
C40 N10 1.362(6) .
C40 C41 1.381(6) .
C40 C39 1.469(7) 2
C41 N12 1.343(6) .
C41 H41 0.93 .
C42 N12 1.479(6) .
C42 C43 1.477(8) .
C42 H42A 0.97 .
C42 H42B 0.97 .
C43 C48 1.337(8) .
C43 C44 1.402(8) .
C44 C45 1.393(9) .
C44 H44 0.93 .
C45 C46 1.402(9) .
C45 H45 0.93 .
C46 C47 1.314(9) .
C46 H46 0.93 .
C47 C48 1.456(9) .
C47 H47 0.93 .
C48 H48 0.93 .
C49 C50 1.389(8) .
C49 C54 1.396(7) .
C49 H49 0.93 .
C50 C51 1.384(9) .
C50 H50 0.93 .
C51 C52 1.387(9) .
C51 H51 0.93 .
C52 C53 1.356(9) .
C52 H52 0.93 .
C53 C54 1.377(8) .
C53 H53 0.93 .
C54 C55 1.506(8) .
C55 N13 1.478(6) .
C55 H55A 0.97 .
C55 H55B 0.97 .
C56 N13 1.342(6) .
C56 C57 1.371(7) .
C56 H56 0.93 .
C57 N15 1.358(6) .
C57 C59 1.473(6) .
C58 C59 1.391(6) .
C58 C63 1.392(6) .
C58 H58 0.93 .
C59 C60 1.400(7) .
C60 C61 1.379(7) .
C60 H60 0.93 .
C61 C62 1.379(7) .
C61 H61 0.93 .
C62 C63 1.392(7) .
C62 H62 0.93 .
C63 C64 1.472(7) .
C64 N16 1.358(6) 2_655
C64 C65 1.371(7) .
C65 N18 1.343(6) .
C65 H65 0.93 .
C66 N18 1.483(6) .
C66 C67 1.506(7) .
C66 H66A 0.97 .
C66 H66B 0.97 .
C67 C72 1.380(8) .
C67 C68 1.395(8) .
C68 C69 1.380(8) .
C68 H68 0.93 .
C69 C70 1.373(8) .
C69 H69 0.93 .
C70 C71 1.376(8) .
C70 H70 0.93 .
C71 C72 1.385(8) .
C71 H71 0.93 .
C72 H72 0.93 .
C73 C74 1.374(9) .
C73 C78 1.391(8) .
C73 H73 0.93 .
C74 C75 1.365(11) .
C74 H74 0.93 .
C75 C76 1.397(11) .
C75 H75 0.93 .
C76 C77 1.383(9) .
C76 H76 0.93 .
C77 C78 1.390(8) .
C77 H77 0.93 .
C78 C79 1.497(7) .
C79 N19 1.482(6) .
C79 H79A 0.97 .
C79 H79B 0.97 .
C80 N19 1.336(6) .
C80 C81 1.376(7) .
C80 H80 0.93 .
C81 N21 1.369(6) .
C81 C83 1.473(7) .
C82 C83 1.389(6) .
C82 C87 1.392(6) .
C82 H82 0.93 .
C83 C84 1.384(7) .
C84 C85 1.392(7) .
C84 H84 0.93 .
C85 C86 1.378(7) .
C85 H85 0.93 .
C86 C87 1.397(7) .
C86 H86 0.93 .
C87 C88 1.463(6) 2_655
C88 N22 1.369(6) .
C88 C89 1.378(7) .
C88 C87 1.463(6) 2_655
C89 N24 1.342(6) .
C89 H89 0.93 .
C90 N24 1.476(6) .
C90 C91 1.511(8) .
C90 H90A 0.97 .
C90 H90B 0.97 .
C91 C92 1.381(8) .
C91 C96 1.381(8) .
C92 C93 1.403(10) .
C92 H92 0.93 .
C93 C94 1.363(10) .
C93 H93 0.93 .
C94 C95 1.369(10) .
C94 H94 0.93 .
C95 C96 1.369(9) .
C95 H95 0.93 .
C96 H96 0.93 .
C100 N100 1.154(8) .
C100 C101 1.539(8) .
C101 H10A 0.96 .
C101 H10B 0.96 .
C101 H10C 0.96 .
N1 N2 1.329(6) .
N2 N3 1.327(5) .
N3 Pd02 2.015(4) .
N4 N5 1.329(5) .
N4 C16 1.371(6) 2
N4 Pd02 2.021(4) .
N5 N6 1.330(6) 2
N6 N5 1.330(6) 2
N7 N8 1.329(6) .
N8 N9 1.329(5) .
N9 Pd02 2.012(4) .
N10 N11 1.329(5) .
N10 Pd02 2.005(4) .
N11 N12 1.326(6) .
N13 N14 1.326(6) .
N14 N15 1.328(5) .
N15 Pd01 2.005(4) .
N16 N17 1.331(5) .
N16 C64 1.358(6) 2_655
N16 Pd01 2.009(4) .
N17 N18 1.325(6) 2_655
N18 N17 1.325(6) 2_655
N19 N20 1.333(5) .
N20 N21 1.321(5) .
N21 Pd01 2.014(4) .
N22 N23 1.325(5) .
N22 Pd01 2.015(4) .
N23 N24 1.325(5) .
F1 B1 1.370(8) .
F2 B1 1.382(7) .
F3 B1 1.366(8) .
F4 B1 1.409(8) .
F5 B2 1.394(11) .
F6 B2 1.279(10) .
F7 B2 1.365(10) .
F8 B2 1.428(10) .
F9 B3 1.338(9) .
F10 B3 1.427(9) .
F11 B3 1.413(9) .
F12 B3 1.361(9) .
F13 B4 1.386(7) .
F14 B4 1.389(7) .
F15 B4 1.367(8) .
F16 B4 1.391(8) .
O100 H100 0.9483 .
